data_7064290
loop_
_publ_author_name
'Zaw, Hein Khant'
'Zhu, Li'
'Ju, Yichun'
'Jiang, Huijun'
'Wang, Yuan'
'Zhou, Ping'
'Yang, Yi'
'Gao, Han'
'Chen, Yuncong'
'Xiong, Zhixin'
'Zhang, Zhenqin'

_publ_section_title
;
 Unveiling the role of CO2 in the spontaneous formation of a
 platinum(ii)--amino acid complex
;
_journal_issue 9
_journal_name_full 'New Journal of Chemistry'
_journal_page_first 4196
_journal_page_last 4205
_journal_paper_doi 10.1039/D5NJ04356E
_journal_volume 50
_journal_year 2026
_chemical_formula_sum 'C9 H6 Cl N3 O3 S'
_chemical_formula_weight 271.68
_space_group_crystal_system monoclinic
_space_group_IT_number 14
_space_group_name_Hall '-P 2yn'
_space_group_name_H-M_alt 'P 1 21/n 1'
_atom_sites_solution_hydrogens geom
_audit_creation_method SHELXL-2018/3
_audit_update_record
;
2024-07-13 deposited with the CCDC.	2026-02-05 downloaded from the CCDC.
;
_cell_angle_alpha 90
_cell_angle_beta 96.382(6)
_cell_angle_gamma 90
_cell_formula_units_Z 4
_cell_length_a 7.7770(14)
_cell_length_b 18.075(3)
_cell_length_c 7.8704(13)
_cell_measurement_reflns_used 5885
_cell_measurement_temperature 296(2)
_cell_measurement_theta_max 27.53
_cell_measurement_theta_min 2.84
_cell_volume 1099.5(3)
_computing_cell_refinement 'Bruker SAINT'
_computing_data_collection 'Bruker APEX2'
_computing_data_reduction 'Bruker SAINT'
_computing_molecular_graphics 'Bruker SHELXTL'
_computing_publication_material 'Bruker SHELXTL'
_computing_structure_refinement 'SHELXL-2018/3 (Sheldrick, 2018)'
_computing_structure_solution 'SHELXT 2014/5 (Sheldrick, 2014)'
_diffrn_ambient_temperature 296(2)
_diffrn_measured_fraction_theta_full 0.994
_diffrn_measured_fraction_theta_max 0.993
_diffrn_measurement_device_type 'Bruker APEX-II CCD'
_diffrn_measurement_method '\f and \w scans'
_diffrn_radiation_type MoK\a
_diffrn_radiation_wavelength 0.71073
_diffrn_reflns_av_R_equivalents 0.0554
_diffrn_reflns_av_unetI/netI 0.0506
_diffrn_reflns_Laue_measured_fraction_full 0.994
_diffrn_reflns_Laue_measured_fraction_max 0.993
_diffrn_reflns_limit_h_max 10
_diffrn_reflns_limit_h_min -9
_diffrn_reflns_limit_k_max 23
_diffrn_reflns_limit_k_min -23
_diffrn_reflns_limit_l_max 10
_diffrn_reflns_limit_l_min -10
_diffrn_reflns_number 9826
_diffrn_reflns_point_group_measured_fraction_full 0.994
_diffrn_reflns_point_group_measured_fraction_max 0.993
_diffrn_reflns_theta_full 25.242
_diffrn_reflns_theta_max 27.534
_diffrn_reflns_theta_min 2.838
_exptl_absorpt_coefficient_mu 0.536
_exptl_absorpt_correction_type none
_exptl_crystal_density_diffrn 1.641
_exptl_crystal_description block
_exptl_crystal_F_000 552
_refine_diff_density_max 0.636
_refine_diff_density_min -0.520
_refine_diff_density_rms 0.074
_refine_ls_extinction_method none
_refine_ls_goodness_of_fit_ref 0.979
_refine_ls_hydrogen_treatment constr
_refine_ls_matrix_type full
_refine_ls_number_parameters 154
_refine_ls_number_reflns 2517
_refine_ls_number_restraints 0
_refine_ls_restrained_S_all 0.979
_refine_ls_R_factor_all 0.0475
_refine_ls_R_factor_gt 0.0424
_refine_ls_shift/su_max 0.000
_refine_ls_shift/su_mean 0.000
_refine_ls_structure_factor_coef Fsqd
_refine_ls_weighting_details 'w=1/[\s^2^(Fo^2^)+(0.1000P)^2^+0.4382P] where P=(Fo^2^+2Fc^2^)/3'
_refine_ls_weighting_scheme calc
_refine_ls_wR_factor_gt 0.1307
_refine_ls_wR_factor_ref 0.1404
_reflns_Friedel_coverage 0.000
_reflns_number_gt 2246
_reflns_number_total 2517
_reflns_threshold_expression 'I > 2\s(I)'
_cod_data_source_file d5nj04356e2.cif
_cod_data_source_block T_a
_cod_depositor_comments 'Adding full bibliography for 7064290.cif.'
_cod_original_sg_symbol_H-M 'P 21/n'
_cod_database_code 7064290
_shelx_shelxl_version_number 2018/3
_shelx_space_group_comment
;
The symmetry employed for this shelxl refinement is uniquely defined
by the following loop, which should always be used as a source of
symmetry information in preference to the above space-group names.
They are only intended as comments.
;

loop_
_space_group_symop_operation_xyz
'x, y, z'
'-x+1/2, y+1/2, -z+1/2'
'-x, -y, -z'
'x-1/2, -y-1/2, z-1/2'

loop_
_atom_site_label
_atom_site_type_symbol
_atom_site_fract_x
_atom_site_fract_y
_atom_site_fract_z
_atom_site_U_iso_or_equiv
_atom_site_adp_type
_atom_site_occupancy
_atom_site_site_symmetry_order
_atom_site_calc_flag
_atom_site_refinement_flags_posn
_atom_site_refinement_flags_adp
_atom_site_refinement_flags_occupancy
_atom_site_disorder_assembly
_atom_site_disorder_group
S1 S 0.43830(6) 0.76110(2) 0.48381(5) 0.02447(17) Uani 1 1 d . . . . .
Cl1 Cl 0.16814(8) 0.48230(3) 0.86248(7) 0.0430(2) Uani 1 1 d . . . . .
O2 O 0.61866(19) 0.76828(8) 0.54094(18) 0.0326(3) Uani 1 1 d . . . . .
O1 O 0.32626(18) 0.82388(8) 0.48422(19) 0.0337(3) Uani 1 1 d . . . . .
O4 O -0.08214(19) 0.64557(9) 0.4795(2) 0.0387(4) Uani 1 1 d . . . . .
N2 N 0.4209(2) 0.73138(9) 0.2894(2) 0.0265(3) Uani 1 1 d . . . . .
H2 H 0.357650 0.754818 0.210434 0.032 Uiso 1 1 calc R U . . .
N4 N 0.0557(2) 0.69211(10) 0.4621(2) 0.0313(4) Uani 1 1 d . . . . .
N5 N -0.0404(2) 0.59011(10) 0.5971(2) 0.0372(4) Uani 1 1 d . . . . .
C1 C 0.3573(2) 0.68996(10) 0.6053(2) 0.0249(4) Uani 1 1 d . . . . .
C2 C 0.1227(2) 0.60214(10) 0.6528(2) 0.0290(4) Uani 1 1 d . . . . .
C3 C 0.4610(3) 0.65112(11) 0.7243(2) 0.0294(4) Uani 1 1 d . . . . .
H3 H 0.575059 0.666239 0.751171 0.035 Uiso 1 1 calc R U . . .
C4 C 0.4006(3) 0.58769(11) 0.8099(2) 0.0322(4) Uani 1 1 d . . . . .
H4 H 0.475589 0.563615 0.892143 0.039 Uiso 1 1 calc R U . . .
C5 C 0.1822(2) 0.66591(10) 0.5696(2) 0.0253(4) Uani 1 1 d . . . . .
C10 C 0.4175(3) 0.59638(11) 0.2760(3) 0.0351(4) Uani 1 1 d . . . . .
C6 C 0.2373(3) 0.56208(11) 0.7737(2) 0.0313(4) Uani 1 1 d . . . . .
C9 C 0.5136(3) 0.66421(11) 0.2478(3) 0.0320(4) Uani 1 1 d . . . . .
H9A H 0.535480 0.666307 0.128919 0.038 Uiso 1 1 calc R U . . .
H9B H 0.624506 0.662629 0.317453 0.038 Uiso 1 1 calc R U . . .
C11 C 0.3323(4) 0.54373(13) 0.2986(3) 0.0492(6) Uani 1 1 d . . . . .
H11 H 0.265334 0.502389 0.316330 0.059 Uiso 1 1 calc R U . . .

loop_
_atom_site_aniso_label
_atom_site_aniso_U_11
_atom_site_aniso_U_22
_atom_site_aniso_U_33
_atom_site_aniso_U_23
_atom_site_aniso_U_13
_atom_site_aniso_U_12
S1 0.0249(3) 0.0245(3) 0.0234(3) -0.00093(15) -0.00008(18) -0.00150(15)
Cl1 0.0547(4) 0.0326(3) 0.0428(3) 0.0087(2) 0.0097(3) -0.0063(2)
O2 0.0262(8) 0.0404(8) 0.0295(7) -0.0001(6) -0.0045(5) -0.0069(5)
O1 0.0356(8) 0.0263(7) 0.0397(8) -0.0007(6) 0.0062(6) 0.0030(5)
O4 0.0262(7) 0.0402(8) 0.0483(9) 0.0035(7) -0.0020(6) -0.0034(6)
N2 0.0277(8) 0.0294(8) 0.0215(7) 0.0011(6) -0.0011(6) 0.0002(6)
N4 0.0250(8) 0.0343(9) 0.0342(8) 0.0010(7) 0.0020(6) -0.0008(6)
N5 0.0323(9) 0.0365(9) 0.0429(10) 0.0022(7) 0.0047(7) -0.0029(7)
C1 0.0259(9) 0.0252(8) 0.0235(8) -0.0016(6) 0.0018(6) -0.0006(6)
C2 0.0307(10) 0.0272(9) 0.0298(9) -0.0026(7) 0.0067(7) -0.0020(7)
C3 0.0288(9) 0.0306(9) 0.0277(9) -0.0007(7) -0.0019(7) -0.0016(7)
C4 0.0410(11) 0.0293(9) 0.0254(8) 0.0018(7) -0.0004(7) 0.0034(8)
C5 0.0250(9) 0.0260(8) 0.0251(8) -0.0014(7) 0.0033(6) 0.0010(6)
C10 0.0401(11) 0.0318(10) 0.0341(10) -0.0055(8) 0.0079(8) 0.0034(8)
C6 0.0392(11) 0.0266(9) 0.0286(9) 0.0008(7) 0.0058(8) -0.0010(7)
C9 0.0300(10) 0.0351(10) 0.0317(9) -0.0057(7) 0.0068(7) -0.0017(7)
C11 0.0581(15) 0.0345(11) 0.0590(15) -0.0084(10) 0.0236(12) -0.0055(10)

loop_
_atom_type_symbol
_atom_type_description
_atom_type_scat_dispersion_real
_atom_type_scat_dispersion_imag
_atom_type_scat_source
C C 0.0033 0.0016 'International Tables Vol C Tables 4.2.6.8 and 6.1.1.4'
H H 0.0000 0.0000 'International Tables Vol C Tables 4.2.6.8 and 6.1.1.4'
Cl Cl 0.1484 0.1585 'International Tables Vol C Tables 4.2.6.8 and 6.1.1.4'
N N 0.0061 0.0033 'International Tables Vol C Tables 4.2.6.8 and 6.1.1.4'
O O 0.0106 0.0060 'International Tables Vol C Tables 4.2.6.8 and 6.1.1.4'
S S 0.1246 0.1234 'International Tables Vol C Tables 4.2.6.8 and 6.1.1.4'

loop_
_geom_angle_atom_site_label_1
_geom_angle_atom_site_label_2
_geom_angle_atom_site_label_3
_geom_angle
_geom_angle_site_symmetry_1
_geom_angle_site_symmetry_3
_geom_angle_publ_flag
O2 S1 O1 120.23(9) . . ?
O2 S1 N2 107.70(9) . . ?
O1 S1 N2 106.22(9) . . ?
O2 S1 C1 107.04(8) . . ?
O1 S1 C1 108.87(9) . . ?
N2 S1 C1 105.95(8) . . ?
N5 O4 N4 112.46(15) . . ?
C9 N2 S1 119.72(13) . . ?
C9 N2 H2 120.1 . . ?
S1 N2 H2 120.1 . . ?
C5 N4 O4 104.54(16) . . ?
C2 N5 O4 104.49(16) . . ?
C3 C1 C5 117.23(17) . . ?
C3 C1 S1 122.03(15) . . ?
C5 C1 S1 120.44(14) . . ?
N5 C2 C6 130.32(18) . . ?
N5 C2 C5 109.33(17) . . ?
C6 C2 C5 120.35(17) . . ?
C1 C3 C4 122.38(18) . . ?
C1 C3 H3 118.8 . . ?
C4 C3 H3 118.8 . . ?
C6 C4 C3 121.58(18) . . ?
C6 C4 H4 119.2 . . ?
C3 C4 H4 119.2 . . ?
N4 C5 C1 130.35(18) . . ?
N4 C5 C2 109.18(16) . . ?
C1 C5 C2 120.43(17) . . ?
C11 C10 C9 176.6(2) . . ?
C4 C6 C2 117.96(18) . . ?
C4 C6 Cl1 122.14(16) . . ?
C2 C6 Cl1 119.85(16) . . ?
C10 C9 N2 112.79(16) . . ?
C10 C9 H9A 109.0 . . ?
N2 C9 H9A 109.0 . . ?
C10 C9 H9B 109.0 . . ?
N2 C9 H9B 109.0 . . ?
H9A C9 H9B 107.8 . . ?
C10 C11 H11 180.0 . . ?

loop_
_geom_bond_atom_site_label_1
_geom_bond_atom_site_label_2
_geom_bond_distance
_geom_bond_site_symmetry_2
_geom_bond_publ_flag
S1 O2 1.4305(15) . ?
S1 O1 1.4309(14) . ?
S1 N2 1.6133(16) . ?
S1 C1 1.7602(19) . ?
Cl1 C6 1.715(2) . ?
O4 N5 1.378(2) . ?
O4 N4 1.381(2) . ?
N2 C9 1.467(2) . ?
N2 H2 0.8600 . ?
N4 C5 1.313(2) . ?
N5 C2 1.313(3) . ?
C1 C3 1.361(3) . ?
C1 C5 1.427(2) . ?
C2 C6 1.427(3) . ?
C2 C5 1.428(3) . ?
C3 C4 1.435(3) . ?
C3 H3 0.9300 . ?
C4 C6 1.352(3) . ?
C4 H4 0.9300 . ?
C10 C11 1.185(3) . ?
C10 C9 1.465(3) . ?
C9 H9A 0.9700 . ?
C9 H9B 0.9700 . ?
C11 H11 0.9300 . ?
